data_2200059
loop_
_publ_author_name
'McIntosh, Nadine N.'
'Kahwa, Ishenkumba A.'
'Mague, Joel T.'

_publ_section_title
;
 Rare earth crown ether complexes:
 (15-crown-5)tris(nitrato)praseodymium(III)
;
_journal_issue 1
_journal_name_full 'Acta Crystallographica Section E'
_journal_page_first m21
_journal_page_last m22
_journal_paper_doi 10.1107/S1600536800019036
_journal_volume 57
_journal_year 2001
_chemical_formula_iupac '[Pr (N O3)3 (C10 H20 O5)]'
_chemical_formula_moiety 'C10 H20 N3 O14 Pr'
_chemical_formula_structural '[Pr (N O3)3 (C10 H20 O5)]'
_chemical_formula_sum 'C10 H20 N3 O14 Pr'
_chemical_formula_weight 547.20
_chemical_name_systematic
;
Tris(nitrato)(1,4,7,10,13-pentaoxacyclopentadecane)praseodymium(III)
;
_space_group_IT_number 14
_symmetry_cell_setting monoclinic
_symmetry_space_group_name_Hall '-P 2ybc'
_symmetry_space_group_name_H-M 'P 1 21/c 1'
_audit_creation_method SHELXL-97
_cell_angle_alpha 90.00
_cell_angle_beta 95.361(4)
_cell_angle_gamma 90.00
_cell_formula_units_Z 4
_cell_length_a 9.3236(5)
_cell_length_b 14.5789(14)
_cell_length_c 13.6184(6)
_cell_measurement_reflns_used 25
_cell_measurement_temperature 293(2)
_cell_measurement_theta_max 25.832
_cell_measurement_theta_min 24.276
_cell_volume 1843.0(2)
_computing_cell_refinement 'CAD-4 Software'
_computing_data_collection 'CAD-4 Software (Enraf-Nonius, 1989)'
_computing_data_reduction 'XCAD4 (Harms & Wocadlo, 1987)'
_computing_molecular_graphics 'SHELXTL (Bruker, 1997)'
_computing_publication_material SHELXTL
_computing_structure_refinement 'SHELXL97 (Sheldrick, 1997)'
_computing_structure_solution 'SHELXS97 (Sheldrick, 1990)'
_diffrn_ambient_temperature 293(2)
_diffrn_measurement_device 'Enraf-Nonius CAD-4'
_diffrn_measurement_method \q/2\q
_diffrn_radiation_monochromator graphite
_diffrn_radiation_source 'fine-focus sealed tube'
_diffrn_radiation_type MoK\a
_diffrn_radiation_wavelength .71073
_diffrn_reflns_av_R_equivalents .042
_diffrn_reflns_av_sigmaI/netI .0376
_diffrn_reflns_limit_h_max 11
_diffrn_reflns_limit_h_min 0
_diffrn_reflns_limit_k_max 17
_diffrn_reflns_limit_k_min 0
_diffrn_reflns_limit_l_max 16
_diffrn_reflns_limit_l_min -16
_diffrn_reflns_number 3838
_diffrn_reflns_theta_max 25.96
_diffrn_reflns_theta_min 2.05
_diffrn_standards_decay_% 5.1
_diffrn_standards_interval_time 120
_diffrn_standards_number 2
_exptl_absorpt_coefficient_mu 2.722
_exptl_absorpt_correction_T_max .4258
_exptl_absorpt_correction_T_min .2267
_exptl_absorpt_correction_type empirical
_exptl_absorpt_process_details 'via \y scan (North et al., 1968)'
_exptl_crystal_colour 'light green'
_exptl_crystal_density_diffrn 1.972
_exptl_crystal_description plate
_exptl_crystal_F_000 1088
_exptl_crystal_size_max .5
_exptl_crystal_size_mid .5
_exptl_crystal_size_min .26
_refine_diff_density_max 1.232
_refine_diff_density_min -.739
_refine_ls_extinction_coef .0083(4)
_refine_ls_extinction_method SHELXL97
_refine_ls_goodness_of_fit_ref 1.043
_refine_ls_hydrogen_treatment constr
_refine_ls_matrix_type full
_refine_ls_number_parameters 254
_refine_ls_number_reflns 3611
_refine_ls_number_restraints 0
_refine_ls_restrained_S_all 1.048
_refine_ls_R_factor_all .045
_refine_ls_R_factor_gt .027
_refine_ls_shift/su_max -.001
_refine_ls_shift/su_mean .000
_refine_ls_structure_factor_coef Fsqd
_refine_ls_weighting_details 'calc w = 1/[\s^2^(Fo^2^)+(0.0445P)^2^+0.7265P] where P = (Fo^2^+2Fc^2^)/3'
_refine_ls_weighting_scheme calc
_refine_ls_wR_factor_ref .075
_reflns_number_gt 2940
_reflns_number_total 3612
_reflns_threshold_expression I>2\s(I)
_cod_data_source_file na6017.cif
_cod_data_source_block I
_cod_depositor_comments
;
The following automatic conversions were performed:
'_symmetry_cell_setting' value 'Monoclinic' changed to 'monoclinic'
according to '/home/saulius/struct/CIF-dictionaries/cif_core.dic'
dictionary named 'cif_core.dic' version 2.4.1 from 2010-06-29.

Automatic conversion script
Id: cif_fix_enum 1527 2010-12-29 10:47:43Z saulius 

The following automatic conversions were performed:

'_symmetry_cell_setting' value 'Monoclinic' changed to 'monoclinic'
according to /home/saulius/struct/CIF-dictionaries/cif_core.dic
dictionary named 'cif_core.dic' version 2.4.1 from 2010-06-29.

Automatic conversion script
Id: cif_fix_values 1715 2011-07-08 13:25:40Z adriana 
;
_cod_original_sg_symbol_H-M 'P 21/c'
_cod_database_code 2200059
_cod_database_fobs_code 2200059

loop_
_symmetry_equiv_pos_as_xyz
'x, y, z'
'-x, y+1/2, -z+1/2'
'-x, -y, -z'
'x, -y-1/2, z-1/2'

loop_
_atom_site_aniso_label
_atom_site_aniso_U_11
_atom_site_aniso_U_22
_atom_site_aniso_U_33
_atom_site_aniso_U_12
_atom_site_aniso_U_13
_atom_site_aniso_U_23
Pr .02571(13) .02156(14) .02326(13) .00014(7) .00389(7) -.00068(7)
O1 .043(2) .036(2) .0320(13) -.0008(13) .0017(11) .0040(12)
O2 .0301(13) .039(2) .0329(13) .0070(11) .0033(10) .0025(12)
O3 .0343(13) .032(2) .0308(13) .0001(11) .0071(10) -.0064(11)
O4 .0334(14) .042(2) .0326(14) -.0135(12) .0089(11) -.0092(12)
O5 .042(2) .036(2) .0322(14) -.0114(12) .0023(11) .0054(12)
C1 .057(3) .038(3) .036(2) .007(2) -.009(2) .005(2)
C2 .032(2) .039(2) .047(2) .008(2) -.009(2) .004(2)
C3 .034(2) .050(3) .048(2) .014(2) .015(2) .004(2)
C4 .050(3) .041(3) .039(2) .013(2) .017(2) -.002(2)
C5 .041(2) .045(3) .028(2) -.004(2) .004(2) -.012(2)
C6 .043(2) .049(3) .040(2) -.010(2) .009(2) -.020(2)
C7 .026(2) .055(3) .040(2) -.012(2) .006(2) -.003(2)
C8 .039(2) .040(3) .044(2) -.014(2) .007(2) .000(2)
C9 .057(3) .038(3) .035(2) -.009(2) .006(2) .011(2)
C10 .057(3) .044(3) .027(2) -.003(2) .005(2) .011(2)
N1 .059(2) .034(2) .055(2) .015(2) .029(2) .008(2)
O6 .062(2) .046(2) .039(2) .010(2) .0114(14) -.0021(14)
O7 .041(2) .044(2) .055(2) .0079(13) .0129(14) -.0013(15)
O8 .086(3) .103(4) .079(3) .048(3) .052(2) .009(2)
N2 .032(2) .028(2) .040(2) -.0017(13) -.0071(14) .0073(14)
O9 .050(2) .025(2) .0352(14) -.0005(12) -.0046(12) .0005(11)
O10 .045(2) .031(2) .0340(14) .0022(12) -.0024(12) -.0015(12)
O11 .088(3) .034(2) .060(2) -.008(2) -.026(2) .017(2)
N3 .029(2) .031(2) .043(2) .0007(13) .0016(14) .0048(14)
O12 .045(2) .040(2) .0285(14) -.0089(13) -.0013(12) .0006(12)
O13 .039(2) .043(2) .0364(15) -.0067(13) .0087(12) -.0007(13)
O14 .047(2) .049(2) .083(2) -.025(2) .006(2) -.006(2)

loop_
_atom_site_label
_atom_site_fract_x
_atom_site_fract_y
_atom_site_fract_z
_atom_site_U_iso_or_equiv
_atom_site_thermal_displace_type
_atom_site_calc_flag
_atom_site_refinement_flags
_atom_site_occupancy
_atom_site_disorder_group
_atom_site_type_symbol
Pr .71279(2) .983235(14) .270874(12) .02341(10) Uani d . 1 . Pr
O1 .6130(3) 1.0524(2) .0928(2) .0371(6) Uani d . 1 . O
O2 .4943(3) 1.0952(2) .2557(2) .0341(6) Uani d . 1 . O
O3 .6330(3) 1.0649(2) .4326(2) .0323(6) Uani d . 1 . O
O4 .9050(3) 1.0828(2) .3816(2) .0356(6) Uani d . 1 . O
O5 .8638(3) 1.1128(2) .1852(2) .0367(6) Uani d . 1 . O
C1 .4899(5) 1.1123(3) .0847(3) .0442(10) Uani d . 1 . C
H1A .4346(5) 1.1038(3) .0215(3) .053 Uiso calc R 1 . H
H1B .5208(5) 1.1758(3) .0900(3) .053 Uiso calc R 1 . H
C2 .4002(4) 1.0890(3) .1664(3) .0402(9) Uani d . 1 . C
H2A .3208(4) 1.1318(3) .1678(3) .048 Uiso calc R 1 . H
H2B .3614(4) 1.0275(3) .1579(3) .048 Uiso calc R 1 . H
C3 .4185(4) 1.1131(3) .3414(3) .0433(10) Uani d . 1 . C
H3A .3652(4) 1.0592(3) .3585(3) .052 Uiso calc R 1 . H
H3B .3511(4) 1.1634(3) .3284(3) .052 Uiso calc R 1 . H
C4 .5286(5) 1.1375(3) .4234(3) .0422(10) Uani d . 1 . C
H4A .5748(5) 1.1950(3) .4092(3) .051 Uiso calc R 1 . H
H4B .4837(5) 1.1444(3) .4844(3) .051 Uiso calc R 1 . H
C5 .7490(4) 1.0842(3) .5068(3) .0380(9) Uani d . 1 . C
H5A .7882(4) 1.0272(3) .5346(3) .046 Uiso calc R 1 . H
H5B .7133(4) 1.1198(3) .5596(3) .046 Uiso calc R 1 . H
C6 .8641(5) 1.1365(3) .4622(3) .0433(10) Uani d . 1 . C
H6A .8281(5) 1.1958(3) .4391(3) .052 Uiso calc R 1 . H
H6B .9460(5) 1.1459(3) .5105(3) .052 Uiso calc R 1 . H
C7 1.0183(4) 1.1243(3) .3321(3) .0401(10) Uani d . 1 . C
H7A 1.0834(4) 1.0773(3) .3124(3) .048 Uiso calc R 1 . H
H7B 1.0730(4) 1.1662(3) .3766(3) .048 Uiso calc R 1 . H
C8 .9555(4) 1.1752(3) .2435(3) .0408(10) Uani d . 1 . C
H8A .9003(4) 1.2273(3) .2631(3) .049 Uiso calc R 1 . H
H8B 1.0315(4) 1.1974(3) .2056(3) .049 Uiso calc R 1 . H
C9 .8174(5) 1.1527(3) .0914(3) .0436(10) Uani d . 1 . C
H9A .9001(5) 1.1678(3) .0562(3) .052 Uiso calc R 1 . H
H9B .7637(5) 1.2086(3) .1003(3) .052 Uiso calc R 1 . H
C10 .7241(5) 1.0841(3) .0341(3) .0424(10) Uani d . 1 . C
H10A .6805(5) 1.1121(3) -.0261(3) .051 Uiso calc R 1 . H
H10B .7821(5) 1.0326(3) .0162(3) .051 Uiso calc R 1 . H
N1 .9535(4) .9039(3) .1729(3) .0478(10) Uani d . 1 . N
O6 .8265(4) .9077(2) .1318(2) .0483(8) Uani d . 1 . O
O7 .9731(3) .9289(2) .2625(2) .0459(7) Uani d . 1 . O
O8 1.0543(5) .8766(3) .1293(3) .0866(15) Uani d . 1 . O
N2 .7816(3) .8157(2) .3962(2) .0342(7) Uani d . 1 . N
O9 .7866(3) .8967(2) .4296(2) .0373(6) Uani d . 1 . O
O10 .7475(3) .8064(2) .3048(2) .0372(6) Uani d . 1 . O
O11 .8086(4) .7502(2) .4498(3) .0626(10) Uani d . 1 . O
N3 .4549(3) .8586(2) .2500(2) .0344(7) Uani d . 1 . N
O12 .5204(3) .8806(2) .1760(2) .0381(6) Uani d . 1 . O
O13 .4923(3) .9016(2) .3295(2) .0391(7) Uani d . 1 . O
O14 .3629(3) .7999(2) .2451(3) .0598(9) Uani d . 1 . O

loop_
_atom_type_symbol
_atom_type_description
_atom_type_scat_dispersion_real
_atom_type_scat_dispersion_imag
_atom_type_scat_source
C C .0033 .0016 'International Tables Vol C Tables 4.2.6.8 and 6.1.1.4'
H H .0000 .0000 'International Tables Vol C Tables 4.2.6.8 and 6.1.1.4'
N N .0061 .0033 'International Tables Vol C Tables 4.2.6.8 and 6.1.1.4'
O O .0106 .0060 'International Tables Vol C Tables 4.2.6.8 and 6.1.1.4'
Pr Pr -.2180 2.8214 'International Tables Vol C Tables 4.2.6.8 and 6.1.1.4'

loop_
_geom_angle_atom_site_label_1
_geom_angle_atom_site_label_2
_geom_angle_atom_site_label_3
_geom_angle
O6 Pr O9 108.92(10)
O6 Pr O7 50.42(10)
O9 Pr O7 72.69(10)
O6 Pr O13 116.01(10)
O9 Pr O13 70.52(9)
O7 Pr O13 131.24(10)
O6 Pr O12 72.03(10)
O9 Pr O12 104.93(9)
O7 Pr O12 114.44(10)
O13 Pr O12 49.38(8)
O6 Pr O2 126.72(9)
O9 Pr O2 121.75(9)
O7 Pr O2 157.90(10)
O13 Pr O2 70.83(9)
O12 Pr O2 79.75(9)
O6 Pr O10 69.47(10)
O9 Pr O10 49.15(8)
O7 Pr O10 66.69(10)
O13 Pr O10 65.20(9)
O12 Pr O10 65.77(9)
O2 Pr O10 135.23(9)
O6 Pr O4 110.93(10)
O9 Pr O4 71.00(9)
O7 Pr O4 66.69(10)
O13 Pr O4 126.37(8)
O12 Pr O4 175.46(8)
O2 Pr O4 100.56(9)
O10 Pr O4 111.67(9)
O6 Pr O3 171.15(9)
O9 Pr O3 66.03(9)
O7 Pr O3 120.80(9)
O13 Pr O3 69.94(9)
O12 Pr O3 115.86(8)
O2 Pr O3 60.64(8)
O10 Pr O3 109.31(8)
O4 Pr O3 60.94(8)
O6 Pr O5 72.87(10)
O9 Pr O5 127.37(9)
O7 Pr O5 70.22(10)
O13 Pr O5 158.21(9)
O12 Pr O5 123.85(8)
O2 Pr O5 87.86(9)
O10 Pr O5 134.72(9)
O4 Pr O5 60.67(8)
O3 Pr O5 104.03(8)
O6 Pr O1 67.78(9)
O9 Pr O1 171.48(9)
O7 Pr O1 108.80(9)
O13 Pr O1 103.46(9)
O12 Pr O1 66.68(9)
O2 Pr O1 59.67(8)
O10 Pr O1 123.20(9)
O4 Pr O1 117.43(9)
O3 Pr O1 118.27(8)
O5 Pr O1 59.99(8)
O6 Pr N1 25.11(11)
O9 Pr N1 91.89(10)
O7 Pr N1 25.39(11)
O13 Pr N1 128.60(11)
O12 Pr N1 93.94(11)
O2 Pr N1 146.33(9)
O10 Pr N1 67.01(10)
O4 Pr N1 88.26(11)
O3 Pr N1 146.07(10)
O5 Pr N1 68.16(10)
O1 Pr N1 87.33(10)
C1 O1 C10 111.8(3)
C1 O1 Pr 120.0(2)
C10 O1 Pr 114.3(2)
C2 O2 C3 113.0(3)
C2 O2 Pr 116.1(2)
C3 O2 Pr 119.2(2)
C4 O3 C5 112.1(3)
C4 O3 Pr 119.7(2)
C5 O3 Pr 114.7(2)
C6 O4 C7 113.0(3)
C6 O4 Pr 121.3(2)
C7 O4 Pr 116.7(2)
C9 O5 C8 110.5(3)
C9 O5 Pr 123.1(2)
C8 O5 Pr 121.0(2)
O1 C1 C2 107.7(3)
O2 C2 C1 106.1(3)
O2 C3 C4 107.1(3)
O3 C4 C3 107.8(3)
O3 C5 C6 109.7(3)
O4 C6 C5 106.7(3)
O4 C7 C8 109.8(3)
O5 C8 C7 107.6(3)
O5 C9 C10 107.8(3)
O1 C10 C9 109.8(3)
O8 N1 O6 122.0(4)
O8 N1 O7 120.8(4)
O6 N1 O7 117.2(3)
O8 N1 Pr 175.7(3)
O6 N1 Pr 57.4(2)
O7 N1 Pr 60.0(2)
N1 O6 Pr 97.5(2)
N1 O7 Pr 94.6(2)
O11 N2 O10 121.8(4)
O11 N2 O9 121.3(3)
O10 N2 O9 116.9(3)
O11 N2 Pr 177.5(3)
O10 N2 Pr 60.6(2)
O9 N2 Pr 56.4(2)
N2 O9 Pr 99.1(2)
N2 O10 Pr 94.8(2)
O14 N3 O12 121.8(4)
O14 N3 O13 122.2(3)
O12 N3 O13 116.0(3)
O14 N3 Pr 171.9(3)
O12 N3 Pr 58.8(2)
O13 N3 Pr 57.9(2)
N3 O12 Pr 96.5(2)
N3 O13 Pr 97.3(2)

loop_
_geom_bond_atom_site_label_1
_geom_bond_atom_site_label_2
_geom_bond_site_symmetry_2
_geom_bond_distance
_geom_bond_publ_flag
Pr O6 . 2.509(3) ?
Pr O9 . 2.542(3) ?
Pr O7 . 2.566(3) ?
Pr O13 . 2.567(3) ?
Pr O12 . 2.587(3) ?
Pr O2 . 2.603(3) ?
Pr O10 . 2.634(3) ?
Pr O4 . 2.663(3) ?
Pr O3 . 2.670(2) ?
Pr O5 . 2.687(3) ?
Pr O1 . 2.709(3) ?
Pr N1 . 2.952(4) ?
O1 C1 . 1.438(5) ?
O1 C10 . 1.443(5) ?
O2 C2 . 1.434(5) ?
O2 C3 . 1.444(5) ?
O3 C4 . 1.436(5) ?
O3 C5 . 1.437(4) ?
O4 C6 . 1.428(5) ?
O4 C7 . 1.439(4) ?
O5 C9 . 1.434(5) ?
O5 C8 . 1.435(5) ?
C1 C2 . 1.492(6) ?
C3 C4 . 1.487(6) ?
C5 C6 . 1.491(6) ?
C7 C8 . 1.489(6) ?
C9 C10 . 1.496(6) ?
N1 O8 . 1.224(5) ?
N1 O6 . 1.263(5) ?
N1 O7 . 1.270(5) ?
N2 O11 . 1.214(4) ?
N2 O10 . 1.263(4) ?
N2 O9 . 1.264(4) ?
N3 O14 . 1.210(4) ?
N3 O12 . 1.267(4) ?
N3 O13 . 1.271(4) ?
